data_4077579
loop_
_publ_author_name
'Tayebani, Maryam'
'Conoci, Sabrina'
'Feghali, Khalil'
'Gambarotta, Sandro'
'Yap, Glenn P. A.'

_publ_section_title
;
 Tri- and Tetravalent and Mixed-Valence Niobium Complexes Supported by a
 Tripodal Tripyrrolylmethane Trianion
;
_journal_issue 22
_journal_name_full Organometallics
_journal_page_first 4568
_journal_paper_doi 10.1021/om000501t
_journal_volume 19
_journal_year 2000
_chemical_formula_sum 'C42 H52 N6 Nb2 O4'
_chemical_formula_weight 890.72
_chemical_name_systematic
; 
 ? 
;
_space_group_IT_number 14
_symmetry_cell_setting monoclinic
_symmetry_space_group_name_Hall '-P 2ybc'
_symmetry_space_group_name_H-M 'P 1 21/c 1'
_atom_sites_solution_hydrogens geom
_atom_sites_solution_primary direct
_atom_sites_solution_secondary difmap
_audit_creation_method SHELXL-97
_cell_angle_alpha 90.00
_cell_angle_beta 110.511(3)
_cell_angle_gamma 90.00
_cell_formula_units_Z 2
_cell_length_a 12.688(2)
_cell_length_b 12.908(2)
_cell_length_c 12.607(2)
_cell_measurement_reflns_used 'reflections from 60 data frames'
_cell_measurement_temperature 203(2)
_cell_measurement_theta_max 28.29
_cell_measurement_theta_min 1.47
_cell_volume 1933.8(5)
_computing_cell_refinement 'Bruker SMART'
_computing_data_collection 'Bruker SMART'
_computing_data_reduction 'Bruker SHELXTL'
_computing_molecular_graphics 'Bruker SHELXTL'
_computing_publication_material 'Bruker SHELXTL'
_computing_structure_refinement 'SHELXL-97 (Sheldrick, 1997)'
_computing_structure_solution 'SHELXS-97 (Sheldrick, 1990)'
_diffrn_ambient_temperature 203(2)
_diffrn_measured_fraction_theta_full 1.000
_diffrn_measured_fraction_theta_max 1.000
_diffrn_measurement_device_type 'CCD area detector'
_diffrn_measurement_method 'phi and omega scans'
_diffrn_radiation_monochromator graphite
_diffrn_radiation_source 'fine-focus sealed tube'
_diffrn_radiation_type MoK\a
_diffrn_radiation_wavelength 0.71073
_diffrn_reflns_av_R_equivalents 0.2119
_diffrn_reflns_av_sigmaI/netI 0.2619
_diffrn_reflns_limit_h_max 13
_diffrn_reflns_limit_h_min -14
_diffrn_reflns_limit_k_max 14
_diffrn_reflns_limit_k_min 0
_diffrn_reflns_limit_l_max 14
_diffrn_reflns_limit_l_min 0
_diffrn_reflns_number 15248
_diffrn_reflns_theta_full 23.26
_diffrn_reflns_theta_max 23.26
_diffrn_reflns_theta_min 2.33
_diffrn_standards_decay_% <1
_diffrn_standards_number '50 standard frames at start and end'
_exptl_absorpt_coefficient_mu 0.644
_exptl_absorpt_correction_T_max 0.928075
_exptl_absorpt_correction_T_min 0.428693
_exptl_absorpt_correction_type multi-scan
_exptl_absorpt_process_details 'Blessing, Acta Cryst. (1995) A51 33-38.'
_exptl_crystal_colour red
_exptl_crystal_density_diffrn 1.530
_exptl_crystal_density_method 'not measured'
_exptl_crystal_description block
_exptl_crystal_F_000 920
_exptl_crystal_size_max 0.05
_exptl_crystal_size_mid 0.04
_exptl_crystal_size_min 0.02
_refine_diff_density_max 0.946
_refine_diff_density_min -0.962
_refine_diff_density_rms 0.130
_refine_ls_extinction_method none
_refine_ls_goodness_of_fit_ref 1.020
_refine_ls_hydrogen_treatment mixed
_refine_ls_matrix_type full
_refine_ls_number_parameters 244
_refine_ls_number_reflns 2760
_refine_ls_number_restraints 0
_refine_ls_restrained_S_all 1.020
_refine_ls_R_factor_all 0.1174
_refine_ls_R_factor_gt 0.0609
_refine_ls_shift/su_max 0.003
_refine_ls_shift/su_mean 0.000
_refine_ls_structure_factor_coef Fsqd
_refine_ls_weighting_details 'calc w=1/[\s^2^(Fo^2^)+(0.0600P)^2^+0.0000P] where P=(Fo^2^+2Fc^2^)/3'
_refine_ls_weighting_scheme calc
_refine_ls_wR_factor_gt 0.1203
_refine_ls_wR_factor_ref 0.1350
_reflns_number_gt 1668
_reflns_number_total 2760
_reflns_threshold_expression >2sigma(I)
_cod_data_source_file om000501t.cif
_cod_data_source_block sg223a
_cod_depositor_comments
;
The following automatic conversions were performed:

'_symmetry_cell_setting' value 'Monoclinic' changed to 'monoclinic'
according to /home/saulius/struct/CIF-dictionaries/cif_core.dic
dictionary named 'cif_core.dic' version 2.4.2 from 2011-04-26.

Automatic conversion script
Id: cif_fix_values 1715 2011-07-08 13:25:40Z adriana 
;
_cod_original_cell_volume 1933.7(6)
_cod_original_sg_symbol_H-M P2(1)/c
_cod_database_code 4077579

loop_
_symmetry_equiv_pos_as_xyz
'x, y, z'
'-x, y+1/2, -z+1/2'
'-x, -y, -z'
'x, -y-1/2, z-1/2'

loop_
_atom_site_label
_atom_site_type_symbol
_atom_site_fract_x
_atom_site_fract_y
_atom_site_fract_z
_atom_site_U_iso_or_equiv
_atom_site_adp_type
_atom_site_occupancy
_atom_site_symmetry_multiplicity
_atom_site_calc_flag
_atom_site_refinement_flags
Nb Nb 0.54578(6) 0.03886(6) 0.92856(6) 0.0225(3) Uani 1 1 d .
N1 N 0.3513(5) 0.0909(5) 1.0875(6) 0.0280(17) Uani 1 1 d .
N2 N 0.5324(6) 0.2030(5) 0.9716(5) 0.0284(17) Uani 1 1 d .
N3 N 0.3646(5) -0.0107(5) 0.8860(5) 0.0195(17) Uani 1 1 d .
O1 O 0.7063(4) 0.1145(4) 0.9287(5) 0.0339(15) Uani 1 1 d .
O2 O 0.0966(12) -0.1134(11) 1.3790(12) 0.170(5) Uani 1 1 d .
C1 C 0.3033(7) 0.0980(7) 1.1700(8) 0.034(2) Uani 1 1 d .
H1A H 0.3299 0.0641 1.2405 0.041 Uiso 1 1 calc R
C2 C 0.2107(7) 0.1620(7) 1.1340(8) 0.036(2) Uani 1 1 d .
H2A H 0.1631 0.1784 1.1743 0.044 Uiso 1 1 calc R
C3 C 0.2006(7) 0.1985(7) 1.0257(7) 0.034(2) Uani 1 1 d .
H3A H 0.1458 0.2447 0.9809 0.041 Uiso 1 1 calc R
C4 C 0.2863(7) 0.1535(6) 0.9976(8) 0.033(2) Uani 1 1 d .
C5 C 0.6111(7) 0.2780(7) 1.0252(7) 0.036(2) Uani 1 1 d .
H5A H 0.6895 0.2690 1.0512 0.043 Uiso 1 1 calc R
C6 C 0.5563(7) 0.3678(6) 1.0346(7) 0.033(2) Uani 1 1 d .
H6A H 0.5909 0.4297 1.0686 0.040 Uiso 1 1 calc R
C7 C 0.4408(7) 0.3513(6) 0.9850(7) 0.035(2) Uani 1 1 d .
H7A H 0.3833 0.3997 0.9779 0.042 Uiso 1 1 calc R
C8 C 0.4274(7) 0.2494(6) 0.9483(7) 0.025(2) Uani 1 1 d .
C9 C 0.4015(6) -0.0686(6) 0.8139(7) 0.029(2) Uani 1 1 d .
H9A H 0.4114 -0.1408 0.8187 0.034 Uiso 1 1 calc R
C10 C 0.4224(7) -0.0058(7) 0.7324(7) 0.032(2) Uani 1 1 d .
H10A H 0.4509 -0.0270 0.6763 0.038 Uiso 1 1 calc R
C11 C 0.3922(7) 0.0952(7) 0.7520(7) 0.034(2) Uani 1 1 d .
H11A H 0.3956 0.1546 0.7103 0.041 Uiso 1 1 calc R
C12 C 0.3563(6) 0.0916(6) 0.8437(7) 0.022(2) Uani 1 1 d .
C13 C 0.3266(6) 0.1820(6) 0.9020(7) 0.028(2) Uani 1 1 d .
H13A H 0.2665 0.2221 0.8452 0.033 Uiso 1 1 calc R
C14 C 0.8206(7) 0.0926(8) 0.9968(8) 0.047(3) Uani 1 1 d .
H14A H 0.8325 0.0176 1.0060 0.056 Uiso 1 1 calc R
H14B H 0.8391 0.1239 1.0720 0.056 Uiso 1 1 calc R
C15 C 0.8930(8) 0.1377(10) 0.9367(10) 0.072(4) Uani 1 1 d .
H15A H 0.9129 0.0850 0.8910 0.086 Uiso 1 1 calc R
H15B H 0.9622 0.1671 0.9908 0.086 Uiso 1 1 calc R
C16 C 0.8191(10) 0.2226(9) 0.8612(11) 0.080(4) Uani 1 1 d .
H16A H 0.8295 0.2890 0.9014 0.096 Uiso 1 1 calc R
H16B H 0.8359 0.2315 0.7916 0.096 Uiso 1 1 calc R
C17 C 0.7041(8) 0.1823(7) 0.8366(8) 0.046(3) Uani 1 1 d .
H17A H 0.6516 0.2396 0.8302 0.056 Uiso 1 1 calc R
H17B H 0.6795 0.1440 0.7650 0.056 Uiso 1 1 calc R
C18 C 0.1279(12) -0.0079(15) 1.3822(14) 0.124(7) Uani 1 1 d .
H18A H 0.1832 0.0006 1.3446 0.149 Uiso 1 1 calc R
H18B H 0.1629 0.0145 1.4611 0.149 Uiso 1 1 calc R
C19 C 0.0295(13) 0.0560(11) 1.3256(15) 0.124(6) Uani 1 1 d .
H19A H 0.0229 0.1123 1.3750 0.149 Uiso 1 1 calc R
H19B H 0.0333 0.0857 1.2555 0.149 Uiso 1 1 calc R
C20 C -0.0621(13) -0.0137(17) 1.3021(15) 0.139(8) Uani 1 1 d .
H20A H -0.1088 0.0046 1.3469 0.167 Uiso 1 1 calc R
H20B H -0.1089 -0.0105 1.2217 0.167 Uiso 1 1 calc R
C21 C -0.0182(16) -0.1136(16) 1.3303(16) 0.134(7) Uani 1 1 d .
H21A H -0.0504 -0.1449 1.3829 0.161 Uiso 1 1 calc R
H21B H -0.0403 -0.1562 1.2616 0.161 Uiso 1 1 calc R

loop_
_atom_site_aniso_label
_atom_site_aniso_U_11
_atom_site_aniso_U_22
_atom_site_aniso_U_33
_atom_site_aniso_U_23
_atom_site_aniso_U_13
_atom_site_aniso_U_12
Nb 0.0289(4) 0.0215(4) 0.0184(4) -0.0010(5) 0.0100(3) -0.0013(4)
N1 0.038(4) 0.029(4) 0.028(4) -0.001(4) 0.024(4) 0.001(3)
N2 0.041(4) 0.031(4) 0.020(4) 0.003(3) 0.020(4) -0.004(4)
N3 0.028(4) 0.019(4) 0.016(4) -0.006(3) 0.014(3) -0.006(3)
O1 0.036(4) 0.035(4) 0.032(4) 0.009(3) 0.013(3) -0.004(3)
O2 0.133(11) 0.122(11) 0.215(14) 0.040(11) 0.009(10) 0.009(9)
C1 0.047(6) 0.033(6) 0.031(6) -0.003(5) 0.024(5) -0.008(5)
C2 0.036(5) 0.046(6) 0.038(6) -0.010(5) 0.026(5) 0.008(5)
C3 0.043(6) 0.031(5) 0.029(6) 0.004(4) 0.013(5) 0.007(4)
C4 0.025(5) 0.025(5) 0.045(6) -0.008(5) 0.006(5) 0.008(4)
C5 0.034(5) 0.038(6) 0.029(6) 0.004(5) 0.002(5) -0.009(5)
C6 0.064(6) 0.010(5) 0.024(5) -0.003(4) 0.013(5) -0.008(4)
C7 0.054(6) 0.015(5) 0.038(6) 0.007(4) 0.018(5) 0.003(4)
C8 0.037(5) 0.022(5) 0.023(5) 0.006(4) 0.019(4) -0.001(4)
C9 0.035(5) 0.028(5) 0.021(5) -0.003(4) 0.008(4) -0.005(4)
C10 0.041(5) 0.041(6) 0.015(5) -0.004(4) 0.012(4) -0.002(4)
C11 0.044(6) 0.036(6) 0.022(5) 0.004(5) 0.011(5) -0.009(4)
C12 0.030(5) 0.022(5) 0.014(5) 0.001(4) 0.007(4) -0.002(4)
C13 0.029(5) 0.027(5) 0.028(5) 0.004(4) 0.011(4) 0.006(4)
C14 0.038(6) 0.051(6) 0.044(6) 0.005(5) 0.005(5) -0.004(5)
C15 0.044(7) 0.099(10) 0.084(9) -0.017(8) 0.037(7) -0.016(7)
C16 0.104(10) 0.068(9) 0.094(11) 0.009(8) 0.068(9) -0.038(8)
C17 0.070(7) 0.045(7) 0.035(6) 0.007(5) 0.032(6) -0.014(5)
C18 0.072(10) 0.19(2) 0.112(13) -0.030(13) 0.029(9) -0.062(12)
C19 0.088(11) 0.072(11) 0.189(18) 0.026(11) 0.018(12) -0.006(9)
C20 0.080(11) 0.20(2) 0.111(13) 0.048(15) -0.002(10) 0.000(14)
C21 0.122(16) 0.153(19) 0.131(16) -0.009(14) 0.047(13) -0.090(15)

loop_
_atom_type_symbol
_atom_type_description
_atom_type_scat_dispersion_real
_atom_type_scat_dispersion_imag
_atom_type_scat_source
C C 0.0033 0.0016 'International Tables Vol C Tables 4.2.6.8 and 6.1.1.4'
H H 0.0000 0.0000 'International Tables Vol C Tables 4.2.6.8 and 6.1.1.4'
N N 0.0061 0.0033 'International Tables Vol C Tables 4.2.6.8 and 6.1.1.4'
Nb Nb -2.0727 0.6215 'International Tables Vol C Tables 4.2.6.8 and 6.1.1.4'
O O 0.0106 0.0060 'International Tables Vol C Tables 4.2.6.8 and 6.1.1.4'

loop_
_geom_angle_atom_site_label_1
_geom_angle_atom_site_label_2
_geom_angle_atom_site_label_3
_geom_angle
_geom_angle_site_symmetry_1
_geom_angle_site_symmetry_3
N1 Nb N2 149.5(2) 3_657 .
N1 Nb N3 82.6(2) 3_657 3_657
N2 Nb N3 87.4(2) . 3_657
N1 Nb O1 76.2(2) 3_657 .
N2 Nb O1 74.4(2) . .
N3 Nb O1 86.6(2) 3_657 .
N1 Nb N3 110.7(2) 3_657 .
N2 Nb N3 99.8(2) . .
N3 Nb N3 107.66(18) 3_657 .
O1 Nb N3 164.5(2) . .
N1 Nb C9 81.5(3) 3_657 .
N2 Nb C9 127.4(3) . .
N3 Nb C9 123.2(3) 3_657 .
O1 Nb C9 139.9(3) . .
N3 Nb C9 34.8(2) . .
N1 Nb C12 136.7(3) 3_657 .
N2 Nb C12 71.4(3) . .
N3 Nb C12 125.6(3) 3_657 .
O1 Nb C12 130.5(2) . .
N3 Nb C12 35.5(2) . .
C9 Nb C12 56.0(3) . .
N1 Nb C10 85.3(3) 3_657 .
N2 Nb C10 113.0(3) . .
N3 Nb C10 155.7(3) 3_657 .
O1 Nb C10 110.7(3) . .
N3 Nb C10 57.7(3) . .
C9 Nb C10 33.6(3) . .
C12 Nb C10 55.3(3) . .
N1 Nb C11 116.6(3) 3_657 .
N2 Nb C11 80.6(3) . .
N3 Nb C11 158.2(3) 3_657 .
O1 Nb C11 107.3(2) . .
N3 Nb C11 57.3(3) . .
C9 Nb C11 55.0(3) . .
C12 Nb C11 32.9(3) . .
C10 Nb C11 32.7(3) . .
N1 Nb Nb 101.05(18) 3_657 3_657
N2 Nb Nb 96.11(17) . 3_657
N3 Nb Nb 54.18(16) 3_657 3_657
O1 Nb Nb 140.43(15) . 3_657
N3 Nb Nb 53.49(16) . 3_657
C9 Nb Nb 76.3(2) . 3_657
C12 Nb Nb 78.4(2) . 3_657
C10 Nb Nb 108.3(2) . 3_657
C11 Nb Nb 108.9(2) . 3_657
C1 N1 C4 106.3(7) . .
C1 N1 Nb 124.0(6) . 3_657
C4 N1 Nb 124.8(6) . 3_657
C5 N2 C8 106.0(7) . .
C5 N2 Nb 133.3(6) . .
C8 N2 Nb 120.6(5) . .
C9 N3 C12 104.8(7) . .
C9 N3 Nb 115.7(5) . 3_657
C12 N3 Nb 119.2(5) . 3_657
C9 N3 Nb 76.0(4) . .
C12 N3 Nb 76.2(4) . .
Nb N3 Nb 72.34(18) 3_657 .
C14 O1 C17 109.4(6) . .
C14 O1 Nb 129.7(5) . .
C17 O1 Nb 119.8(5) . .
C21 O2 C18 105.0(14) . .
C2 C1 N1 110.0(8) . .
C1 C2 C3 107.4(8) . .
C4 C3 C2 107.2(8) . .
C3 C4 N1 109.1(8) . .
C3 C4 C13 128.2(8) . .
N1 C4 C13 121.2(7) . .
C6 C5 N2 109.3(8) . .
C5 C6 C7 108.4(7) . .
C8 C7 C6 106.3(7) . .
C7 C8 N2 109.9(7) . .
C7 C8 C13 132.4(8) . .
N2 C8 C13 117.3(7) . .
N3 C9 C10 111.4(7) . .
N3 C9 Nb 69.3(4) . .
C10 C9 Nb 78.7(5) . .
C11 C10 C9 105.8(8) . .
C11 C10 Nb 74.1(5) . .
C9 C10 Nb 67.7(4) . .
C12 C11 C10 107.9(8) . .
C12 C11 Nb 68.2(4) . .
C10 C11 Nb 73.2(5) . .
C11 C12 N3 110.1(7) . .
C11 C12 C13 126.8(8) . .
N3 C12 C13 122.7(7) . .
C11 C12 Nb 78.9(5) . .
N3 C12 Nb 68.3(4) . .
C13 C12 Nb 113.2(5) . .
C8 C13 C12 108.6(7) . .
C8 C13 C4 108.3(7) . .
C12 C13 C4 114.6(7) . .
O1 C14 C15 106.9(8) . .
C14 C15 C16 104.0(8) . .
C17 C16 C15 102.8(8) . .
O1 C17 C16 107.8(8) . .
O2 C18 C19 110.3(12) . .
C20 C19 C18 104.0(13) . .
C21 C20 C19 107.9(14) . .
O2 C21 C20 112.3(15) . .

loop_
_geom_bond_atom_site_label_1
_geom_bond_atom_site_label_2
_geom_bond_distance
_geom_bond_site_symmetry_2
Nb N1 2.176(7) 3_657
Nb N2 2.208(7) .
Nb N3 2.242(6) 3_657
Nb O1 2.258(5) .
Nb N3 2.262(6) .
Nb C9 2.347(7) .
Nb C12 2.363(8) .
Nb C10 2.487(8) .
Nb C11 2.498(8) .
Nb Nb 2.6583(15) 3_657
N1 C1 1.380(10) .
N1 C4 1.402(10) .
N1 Nb 2.176(7) 3_657
N2 C5 1.384(10) .
N2 C8 1.395(10) .
N3 C9 1.379(10) .
N3 C12 1.414(9) .
N3 Nb 2.242(6) 3_657
O1 C14 1.431(9) .
O1 C17 1.446(9) .
O2 C21 1.368(18) .
O2 C18 1.415(18) .
C1 C2 1.377(11) .
C2 C3 1.406(11) .
C3 C4 1.385(11) .
C4 C13 1.509(11) .
C5 C6 1.378(11) .
C6 C7 1.394(11) .
C7 C8 1.385(11) .
C8 C13 1.487(10) .
C9 C10 1.405(11) .
C10 C11 1.405(11) .
C11 C12 1.383(11) .
C12 C13 1.495(10) .
C14 C15 1.498(13) .
C15 C16 1.537(15) .
C16 C17 1.475(13) .
C18 C19 1.458(18) .
C19 C20 1.416(19) .
C20 C21 1.40(2) .
